data_4072955
loop_
_publ_author_name
'Soran, Albert P.'
'Silvestru, Cristian'
'Breunig, Hans J.'
'Bal\'azs, Gabor'
'Green, Jennifer C.'

_publ_section_title
;
 Organobismuth(III) Dihalides with T-Shaped Geometry Stabilized by
 Intramolecular N\\rightarrow Bi Interactions and Related
 Diorganobismuth(III) Halides
;
_journal_issue 5
_journal_name_full Organometallics
_journal_page_first 1196
_journal_paper_doi 10.1021/om0611608
_journal_volume 26
_journal_year 2007
_chemical_formula_moiety 'C12 H19 Bi Cl2 N2'
_chemical_formula_sum 'C12 H19 Bi Cl2 N2'
_chemical_formula_weight 471.17
_chemical_name_systematic
; 
 ? 
;
_space_group_IT_number 2
_symmetry_cell_setting triclinic
_symmetry_space_group_name_Hall '-P 1'
_symmetry_space_group_name_H-M 'P -1'
_atom_sites_solution_hydrogens geom
_atom_sites_solution_primary direct
_atom_sites_solution_secondary difmap
_audit_creation_method SHELXL-97
_cell_angle_alpha 66.9920(10)
_cell_angle_beta 75.1250(10)
_cell_angle_gamma 81.9120(10)
_cell_formula_units_Z 2
_cell_length_a 8.2936(7)
_cell_length_b 10.2996(8)
_cell_length_c 10.3432(8)
_cell_measurement_reflns_used 3402
_cell_measurement_temperature 297(2)
_cell_measurement_theta_max 26.98
_cell_measurement_theta_min 2.20
_cell_volume 785.18(11)
_computing_cell_refinement 'Bruker SMART'
_computing_data_collection 'Bruker SMART'
_computing_data_reduction 'Bruker SAINT'
_computing_molecular_graphics 'Bruker SHELXTL'
_computing_publication_material 'Bruker SHELXTL'
_computing_structure_refinement 'Bruker SHELXTL'
_computing_structure_solution 'Bruker SHELXTL'
_diffrn_ambient_temperature 297(2)
_diffrn_measured_fraction_theta_full 0.911
_diffrn_measured_fraction_theta_max 0.911
_diffrn_measurement_device_type 'CCD area detector'
_diffrn_measurement_method 'phi and omega scans'
_diffrn_radiation_monochromator graphite
_diffrn_radiation_source 'fine-focus sealed tube'
_diffrn_radiation_type MoK\a
_diffrn_radiation_wavelength 0.71073
_diffrn_reflns_av_R_equivalents 0.0253
_diffrn_reflns_av_sigmaI/netI 0.0405
_diffrn_reflns_limit_h_max 10
_diffrn_reflns_limit_h_min -10
_diffrn_reflns_limit_k_max 13
_diffrn_reflns_limit_k_min -13
_diffrn_reflns_limit_l_max 13
_diffrn_reflns_limit_l_min -13
_diffrn_reflns_number 6764
_diffrn_reflns_theta_full 28.13
_diffrn_reflns_theta_max 28.13
_diffrn_reflns_theta_min 2.15
_exptl_absorpt_coefficient_mu 11.550
_exptl_absorpt_correction_T_max 0.125
_exptl_absorpt_correction_T_min 0.05
_exptl_absorpt_correction_type multi-scan
_exptl_absorpt_process_details 'Bruker, 2001.'
_exptl_crystal_colour colourless
_exptl_crystal_density_diffrn 1.993
_exptl_crystal_density_method 'not measured'
_exptl_crystal_description block
_exptl_crystal_F_000 444
_exptl_crystal_size_max 0.29
_exptl_crystal_size_mid 0.22
_exptl_crystal_size_min 0.18
_refine_diff_density_max 0.965
_refine_diff_density_min -1.211
_refine_diff_density_rms 0.116
_refine_ls_extinction_method none
_refine_ls_goodness_of_fit_ref 1.022
_refine_ls_hydrogen_treatment constr
_refine_ls_matrix_type full
_refine_ls_number_parameters 158
_refine_ls_number_reflns 3496
_refine_ls_number_restraints 0
_refine_ls_restrained_S_all 1.022
_refine_ls_R_factor_all 0.0267
_refine_ls_R_factor_gt 0.0238
_refine_ls_shift/su_max 0.001
_refine_ls_shift/su_mean 0.000
_refine_ls_structure_factor_coef Fsqd
_refine_ls_weighting_details 'calc w=1/[\s^2^(Fo^2^)+(0.0179P)^2^+0.0000P] where P=(Fo^2^+2Fc^2^)/3'
_refine_ls_weighting_scheme calc
_refine_ls_wR_factor_gt 0.0507
_refine_ls_wR_factor_ref 0.0516
_reflns_number_gt 3258
_reflns_number_total 3496
_reflns_threshold_expression >2sigma(I)
_cod_data_source_file om0611608si20061220_064232.cif
_cod_data_source_block CCDC_619307
_cod_depositor_comments
;
The following automatic conversions were performed:

'_symmetry_cell_setting' value 'Triclinic' changed to 'triclinic'
according to /home/saulius/struct/CIF-dictionaries/cif_core.dic
dictionary named 'cif_core.dic' version 2.4.1 from 2010-06-29.

Automatic conversion script
Id: cif_fix_values 1715 2011-07-08 13:25:40Z adriana 
;
_cod_original_sg_symbol_H-M 'P-1   '
_cod_database_code 4072955

loop_
_symmetry_equiv_pos_as_xyz
'x, y, z'
'-x, -y, -z'

loop_
_atom_site_label
_atom_site_type_symbol
_atom_site_fract_x
_atom_site_fract_y
_atom_site_fract_z
_atom_site_U_iso_or_equiv
_atom_site_adp_type
_atom_site_occupancy
_atom_site_symmetry_multiplicity
_atom_site_calc_flag
_atom_site_refinement_flags
Bi1 Bi 0.252128(17) 0.136942(14) 0.412519(15) 0.02938(6) Uani 1 1 d .
Cl2 Cl -0.07607(13) 0.18551(12) 0.51421(13) 0.0465(3) Uani 1 1 d .
Cl1 Cl 0.58004(13) 0.11833(12) 0.29123(13) 0.0498(3) Uani 1 1 d .
N1 N 0.2944(4) 0.2756(3) 0.5589(4) 0.0370(8) Uani 1 1 d .
C2 C 0.2421(5) 0.4641(4) 0.3348(5) 0.0359(9) Uani 1 1 d .
N2 N 0.2116(4) 0.1598(4) 0.1662(4) 0.0394(8) Uani 1 1 d .
C1 C 0.2566(5) 0.3647(4) 0.2721(4) 0.0337(9) Uani 1 1 d .
C4 C 0.2606(6) 0.6464(5) 0.1001(5) 0.0490(12) Uani 1 1 d .
H8 H 0.2623 0.7418 0.0419 0.059 Uiso 1 1 calc R
C3 C 0.2449(6) 0.6061(4) 0.2467(5) 0.0468(11) Uani 1 1 d .
H9 H 0.2363 0.6744 0.2864 0.056 Uiso 1 1 calc R
C6 C 0.2731(5) 0.4035(4) 0.1254(5) 0.0389(10) Uani 1 1 d .
C7 C 0.2117(6) 0.4158(4) 0.4958(5) 0.0399(10) Uani 1 1 d .
H11A H 0.2536 0.4842 0.5206 0.048 Uiso 1 1 calc R
H11B H 0.0925 0.4107 0.5364 0.048 Uiso 1 1 calc R
C9 C 0.4747(6) 0.2887(5) 0.5375(6) 0.0573(14) Uani 1 1 d .
H9A H 0.5212 0.3382 0.4372 0.086 Uiso 1 1 calc R
H9B H 0.5282 0.1964 0.5691 0.086 Uiso 1 1 calc R
H9C H 0.4922 0.3402 0.5923 0.086 Uiso 1 1 calc R
C5 C 0.2737(6) 0.5469(5) 0.0394(5) 0.0505(12) Uani 1 1 d .
H13 H 0.2829 0.5753 -0.0592 0.061 Uiso 1 1 calc R
C12 C 0.2867(7) 0.0371(5) 0.1272(6) 0.0568(13) Uani 1 1 d .
H12A H 0.2254 -0.0452 0.1905 0.085 Uiso 1 1 calc R
H12B H 0.4008 0.0210 0.1363 0.085 Uiso 1 1 calc R
H12C H 0.2825 0.0559 0.0296 0.085 Uiso 1 1 calc R
C10 C 0.2979(6) 0.2910(5) 0.0629(5) 0.0466(11) Uani 1 1 d .
H15A H 0.2552 0.3267 -0.0242 0.056 Uiso 1 1 calc R
H15B H 0.4164 0.2686 0.0370 0.056 Uiso 1 1 calc R
C11 C 0.0313(6) 0.1781(6) 0.1686(6) 0.0593(14) Uani 1 1 d .
H11C H 0.0149 0.1931 0.0752 0.089 Uiso 1 1 calc R
H11D H -0.0145 0.2582 0.1938 0.089 Uiso 1 1 calc R
H11E H -0.0237 0.0950 0.2385 0.089 Uiso 1 1 calc R
C8 C 0.2187(7) 0.2110(5) 0.7142(5) 0.0519(13) Uani 1 1 d .
H8A H 0.2249 0.2740 0.7607 0.078 Uiso 1 1 calc R
H8B H 0.2781 0.1235 0.7559 0.078 Uiso 1 1 calc R
H8C H 0.1039 0.1935 0.7268 0.078 Uiso 1 1 calc R

loop_
_atom_site_aniso_label
_atom_site_aniso_U_11
_atom_site_aniso_U_22
_atom_site_aniso_U_33
_atom_site_aniso_U_23
_atom_site_aniso_U_13
_atom_site_aniso_U_12
Bi1 0.02762(9) 0.03047(9) 0.02858(9) -0.00985(6) -0.00543(6) -0.00137(6)
Cl2 0.0327(5) 0.0537(6) 0.0562(7) -0.0283(6) -0.0012(5) -0.0045(5)
Cl1 0.0330(6) 0.0548(7) 0.0483(7) -0.0101(5) -0.0039(5) 0.0039(5)
N1 0.043(2) 0.0375(18) 0.036(2) -0.0145(16) -0.0174(16) -0.0004(15)
C2 0.032(2) 0.032(2) 0.040(2) -0.0106(18) -0.0080(18) 0.0009(16)
N2 0.041(2) 0.045(2) 0.035(2) -0.0164(16) -0.0100(16) -0.0022(16)
C1 0.031(2) 0.0283(19) 0.033(2) -0.0021(16) -0.0068(17) -0.0013(16)
C4 0.052(3) 0.031(2) 0.050(3) -0.005(2) -0.006(2) 0.001(2)
C3 0.045(3) 0.035(2) 0.055(3) -0.014(2) -0.007(2) -0.0024(19)
C6 0.036(2) 0.039(2) 0.037(2) -0.0087(19) -0.0089(19) -0.0016(18)
C7 0.045(2) 0.037(2) 0.041(3) -0.0185(19) -0.007(2) -0.0007(18)
C9 0.046(3) 0.058(3) 0.081(4) -0.029(3) -0.034(3) 0.001(2)
C5 0.046(3) 0.052(3) 0.038(3) 0.001(2) -0.011(2) -0.002(2)
C12 0.076(4) 0.055(3) 0.043(3) -0.025(2) -0.011(3) 0.001(3)
C10 0.054(3) 0.050(3) 0.032(2) -0.012(2) -0.008(2) -0.004(2)
C11 0.053(3) 0.079(4) 0.057(3) -0.031(3) -0.024(3) 0.000(3)
C8 0.075(4) 0.051(3) 0.030(3) -0.019(2) -0.011(2) 0.003(2)

loop_
_atom_type_symbol
_atom_type_description
_atom_type_scat_dispersion_real
_atom_type_scat_dispersion_imag
_atom_type_scat_source
C C 0.0033 0.0016 'International Tables Vol C Tables 4.2.6.8 and 6.1.1.4'
H H 0.0000 0.0000 'International Tables Vol C Tables 4.2.6.8 and 6.1.1.4'
N N 0.0061 0.0033 'International Tables Vol C Tables 4.2.6.8 and 6.1.1.4'
Cl Cl 0.1484 0.1585 'International Tables Vol C Tables 4.2.6.8 and 6.1.1.4'
Bi Bi -4.1077 10.2566 'International Tables Vol C Tables 4.2.6.8 and 6.1.1.4'

loop_
_geom_angle_atom_site_label_1
_geom_angle_atom_site_label_2
_geom_angle_atom_site_label_3
_geom_angle
C1 Bi1 N1 72.14(13)
C1 Bi1 N2 72.04(14)
N1 Bi1 N2 144.18(11)
C1 Bi1 Cl1 87.11(10)
N1 Bi1 Cl1 94.57(8)
N2 Bi1 Cl1 83.87(9)
C1 Bi1 Cl2 86.62(10)
N1 Bi1 Cl2 83.79(8)
N2 Bi1 Cl2 93.90(9)
Cl1 Bi1 Cl2 173.73(3)
C9 N1 C8 110.0(4)
C9 N1 C7 110.6(3)
C8 N1 C7 109.8(3)
C9 N1 Bi1 108.7(3)
C8 N1 Bi1 113.5(3)
C7 N1 Bi1 104.2(2)
C1 C2 C3 118.5(4)
C1 C2 C7 119.3(3)
C3 C2 C7 122.0(4)
C11 N2 C12 110.9(4)
C11 N2 C10 110.1(4)
C12 N2 C10 110.4(4)
C11 N2 Bi1 108.7(3)
C12 N2 Bi1 112.4(3)
C10 N2 Bi1 104.2(3)
C6 C1 C2 121.9(4)
C6 C1 Bi1 119.4(3)
C2 C1 Bi1 118.7(3)
C5 C4 C3 120.7(4)
C4 C3 C2 120.2(5)
C1 C6 C5 118.5(4)
C1 C6 C10 119.4(4)
C5 C6 C10 122.1(4)
N1 C7 C2 111.6(3)
C4 C5 C6 120.2(5)
N2 C10 C6 112.0(4)

loop_
_geom_bond_atom_site_label_1
_geom_bond_atom_site_label_2
_geom_bond_distance
Bi1 C1 2.224(4)
Bi1 N1 2.561(3)
Bi1 N2 2.570(4)
Bi1 Cl1 2.7012(11)
Bi1 Cl2 2.7062(11)
N1 C9 1.471(5)
N1 C8 1.477(5)
N1 C7 1.482(5)
C2 C1 1.388(6)
C2 C3 1.389(5)
C2 C7 1.502(6)
N2 C11 1.476(6)
N2 C12 1.482(6)
N2 C10 1.493(5)
C1 C6 1.384(6)
C4 C5 1.376(7)
C4 C3 1.382(7)
C6 C5 1.395(6)
C6 C10 1.501(6)

loop_
_geom_torsion_atom_site_label_1
_geom_torsion_atom_site_label_2
_geom_torsion_atom_site_label_3
_geom_torsion_atom_site_label_4
_geom_torsion
C1 Bi1 N1 C9 -89.5(3)
N2 Bi1 N1 C9 -89.8(3)
Cl1 Bi1 N1 C9 -4.0(3)
Cl2 Bi1 N1 C9 -177.9(3)
C1 Bi1 N1 C8 147.9(3)
N2 Bi1 N1 C8 147.5(3)
Cl1 Bi1 N1 C8 -126.7(3)
Cl2 Bi1 N1 C8 59.4(3)
C1 Bi1 N1 C7 28.4(2)
N2 Bi1 N1 C7 28.1(4)
Cl1 Bi1 N1 C7 113.9(2)
Cl2 Bi1 N1 C7 -60.0(2)
C1 Bi1 N2 C11 -89.9(3)
N1 Bi1 N2 C11 -89.5(3)
Cl1 Bi1 N2 C11 -178.8(3)
Cl2 Bi1 N2 C11 -4.7(3)
C1 Bi1 N2 C12 147.0(3)
N1 Bi1 N2 C12 147.4(3)
Cl1 Bi1 N2 C12 58.1(3)
Cl2 Bi1 N2 C12 -127.8(3)
C1 Bi1 N2 C10 27.5(3)
N1 Bi1 N2 C10 27.9(4)
Cl1 Bi1 N2 C10 -61.4(3)
Cl2 Bi1 N2 C10 112.7(3)
C3 C2 C1 C6 -0.2(6)
C7 C2 C1 C6 175.4(4)
C3 C2 C1 Bi1 -180.0(3)
C7 C2 C1 Bi1 -4.3(5)
N1 Bi1 C1 C6 166.5(4)
N2 Bi1 C1 C6 -13.7(3)
Cl1 Bi1 C1 C6 70.8(3)
Cl2 Bi1 C1 C6 -108.9(3)
N1 Bi1 C1 C2 -13.7(3)
N2 Bi1 C1 C2 166.1(3)
Cl1 Bi1 C1 C2 -109.4(3)
Cl2 Bi1 C1 C2 70.9(3)
C5 C4 C3 C2 0.0(7)
C1 C2 C3 C4 0.5(7)
C7 C2 C3 C4 -175.0(4)
C2 C1 C6 C5 -0.5(6)
Bi1 C1 C6 C5 179.3(3)
C2 C1 C6 C10 176.6(4)
Bi1 C1 C6 C10 -3.6(5)
C9 N1 C7 C2 77.3(4)
C8 N1 C7 C2 -161.2(4)
Bi1 N1 C7 C2 -39.4(4)
C1 C2 C7 N1 33.3(5)
C3 C2 C7 N1 -151.2(4)
C3 C4 C5 C6 -0.7(7)
C1 C6 C5 C4 1.0(7)
C10 C6 C5 C4 -176.0(5)
C11 N2 C10 C6 78.4(5)
C12 N2 C10 C6 -158.8(4)
Bi1 N2 C10 C6 -38.0(4)
C1 C6 C10 N2 31.8(6)
C5 C6 C10 N2 -151.2(4)
